data_4506213
loop_
_publ_author_name
'Zheng, Zhen Nu'
'Jang, Young Ok'
'Lee, Soon W.'

_publ_section_title
;
 4f-Block Metal Complexes as Secondary Building Units in Preparing 4d--4f
 Coordination Polymers: Preparation, Structures, and Luminescent
 Properties of [Ln2L6(H2O)4]&#x00B7;{[Ln2L4(H2O)6](NO3)2} and
 {[AgLnL2(H2O)3](NO3)2(H2O)4} (L = 3-Pyridinepropinoate, Ln = Eu, Tb, Nd)
;
_journal_issue 6
_journal_name_full 'Crystal Growth &amp; Design'
_journal_page_first 3045
_journal_paper_doi 10.1021/cg300256k
_journal_volume 12
_journal_year 2012
_chemical_formula_moiety 'C48 H56 N6 O16 Tb2, C32 H48 N4 O16 Tb2, 2(N O3)'
_chemical_formula_sum 'C80 H104 N12 O38 Tb4'
_chemical_formula_weight 2477.43
_chemical_name_systematic
; 
 ? 
;
_space_group_IT_number 2
_symmetry_cell_setting triclinic
_symmetry_space_group_name_Hall '-P 1'
_symmetry_space_group_name_H-M 'P -1'
_atom_sites_solution_hydrogens geom
_atom_sites_solution_primary direct
_atom_sites_solution_secondary difmap
_audit_creation_method SHELXL-97
_cell_angle_alpha 117.5870(10)
_cell_angle_beta 101.6090(10)
_cell_angle_gamma 98.5590(10)
_cell_formula_units_Z 1
_cell_length_a 11.8824(8)
_cell_length_b 15.1316(4)
_cell_length_c 16.2650(4)
_cell_measurement_reflns_used 9669
_cell_measurement_temperature 296(2)
_cell_measurement_theta_max 28.35
_cell_measurement_theta_min 2.39
_cell_volume 2438.29(19)
_computing_cell_refinement 'Bruker SAINT'
_computing_data_collection 'Bruker APEX2'
_computing_data_reduction 'Bruker SAINT'
_computing_molecular_graphics 'Bruker SHELXTL'
_computing_publication_material 'Bruker SHELXTL'
_computing_structure_refinement 'SHELXL-97 (Sheldrick, 2008)'
_computing_structure_solution 'SHELXS-97 (Sheldrick, 2008)'
_diffrn_ambient_temperature 296(2)
_diffrn_measured_fraction_theta_full 0.965
_diffrn_measured_fraction_theta_max 0.965
_diffrn_measurement_device_type 'Bruker APEX-II CCD'
_diffrn_measurement_method '\f and \w scans'
_diffrn_radiation_monochromator graphite
_diffrn_radiation_source 'sealed tube'
_diffrn_radiation_type MoK\a
_diffrn_radiation_wavelength 0.71073
_diffrn_reflns_av_R_equivalents 0.0276
_diffrn_reflns_av_sigmaI/netI 0.0206
_diffrn_reflns_limit_h_max 15
_diffrn_reflns_limit_h_min -15
_diffrn_reflns_limit_k_max 20
_diffrn_reflns_limit_k_min -20
_diffrn_reflns_limit_l_max 21
_diffrn_reflns_limit_l_min -21
_diffrn_reflns_number 69723
_diffrn_reflns_theta_full 28.38
_diffrn_reflns_theta_max 28.38
_diffrn_reflns_theta_min 1.82
_exptl_absorpt_coefficient_mu 2.955
_exptl_absorpt_correction_T_max 0.8426
_exptl_absorpt_correction_T_min 0.4917
_exptl_absorpt_correction_type multi-scan
_exptl_absorpt_process_details '(SADABS; Sheldrick, 1996)'
_exptl_crystal_colour colourless
_exptl_crystal_density_diffrn 1.687
_exptl_crystal_density_method 'not measured'
_exptl_crystal_description BLOCK
_exptl_crystal_F_000 1232
_exptl_crystal_size_max 0.28
_exptl_crystal_size_mid 0.20
_exptl_crystal_size_min 0.06
_refine_diff_density_max 1.374
_refine_diff_density_min -0.713
_refine_diff_density_rms 0.084
_refine_ls_extinction_method none
_refine_ls_goodness_of_fit_ref 1.047
_refine_ls_hydrogen_treatment mixed
_refine_ls_matrix_type full
_refine_ls_number_parameters 688
_refine_ls_number_reflns 11782
_refine_ls_number_restraints 56
_refine_ls_restrained_S_all 1.058
_refine_ls_R_factor_all 0.0295
_refine_ls_R_factor_gt 0.0241
_refine_ls_shift/su_max 0.002
_refine_ls_shift/su_mean 0.000
_refine_ls_structure_factor_coef Fsqd
_refine_ls_weighting_details 'calc w=1/[\s^2^(Fo^2^)+(0.0313P)^2^+1.9087P] where P=(Fo^2^+2Fc^2^)/3'
_refine_ls_weighting_scheme calc
_refine_ls_wR_factor_gt 0.0591
_refine_ls_wR_factor_ref 0.0617
_reflns_number_gt 10366
_reflns_number_total 11782
_reflns_threshold_expression >2sigma(I)
_cod_data_source_file cg300256k_si_002.cif
_cod_data_source_block tb
_cod_depositor_comments
;
The following automatic conversions were performed:

'_symmetry_cell_setting' value 'Triclinic' changed to 'triclinic'
according to /home/saulius/struct/CIF-dictionaries/cif_core.dic
dictionary named 'cif_core.dic' version 2.4.1 from 2010-06-29.

Automatic conversion script
Id: cif_fix_values 1891 2012-01-12 08:04:46Z andrius 
;
_cod_original_sg_symbol_H-M 'P -1   '
_cod_database_code 4506213

loop_
_symmetry_equiv_pos_as_xyz
'x, y, z'
'-x, -y, -z'

loop_
_atom_site_label
_atom_site_type_symbol
_atom_site_fract_x
_atom_site_fract_y
_atom_site_fract_z
_atom_site_U_iso_or_equiv
_atom_site_adp_type
_atom_site_occupancy
_atom_site_symmetry_multiplicity
_atom_site_calc_flag
_atom_site_refinement_flags
_atom_site_disorder_assembly
_atom_site_disorder_group
Tb1 Tb 0.085367(10) 0.614821(8) 0.479537(8) 0.02241(4) Uani 1 1 d . . .
Tb2 Tb 0.087296(10) 0.432191(10) 0.072564(8) 0.02764(4) Uani 1 1 d . . .
O1 O 0.15719(18) 0.67645(15) 0.38255(14) 0.0341(4) Uani 1 1 d . . .
O2 O 0.03466(18) 0.75425(15) 0.45401(14) 0.0356(4) Uani 1 1 d . . .
O3 O 0.13219(16) 0.45579(13) 0.37132(13) 0.0296(4) Uani 1 1 d . . .
O4 O 0.28528(17) 0.58283(15) 0.48722(15) 0.0413(5) Uani 1 1 d . . .
O5 O -0.09528(16) 0.46444(13) 0.42194(12) 0.0289(4) Uani 1 1 d . . .
O6 O -0.08754(16) 0.52865(14) 0.32720(13) 0.0318(4) Uani 1 1 d . . .
O7 O -0.0397(2) 0.68519(17) 0.57346(17) 0.0395(5) Uani 1 1 d . . .
O8 O 0.2256(2) 0.76095(18) 0.61277(18) 0.0394(5) Uani 1 1 d . . .
O9 O -0.09817(18) 0.42086(16) -0.05230(15) 0.0394(4) Uani 1 1 d . . .
O10 O -0.09656(19) 0.29083(17) -0.02881(17) 0.0469(5) Uani 1 1 d . . .
O11 O 0.13415(16) 0.37261(15) -0.08238(13) 0.0326(4) Uani 1 1 d . . .
O12 O 0.28730(17) 0.46179(16) 0.05077(13) 0.0368(4) Uani 1 1 d . . .
O13 O 0.0265(2) 0.3696(2) 0.17435(17) 0.0416(5) Uani 1 1 d . . .
O14 O -0.0284(2) 0.5314(2) 0.16438(16) 0.0431(5) Uani 1 1 d . . .
O15 O 0.1565(3) 0.2865(2) 0.0467(2) 0.0509(6) Uani 1 1 d . . .
O16 O 0.22250(19) 0.54507(18) 0.22969(15) 0.0381(5) Uani 1 1 d . . .
N1 N 0.0673(3) 1.1171(2) 0.3447(2) 0.0513(7) Uani 1 1 d . . .
N2 N 0.5368(2) 0.2063(2) 0.3135(2) 0.0498(7) Uani 1 1 d . . .
N3 N -0.6265(2) 0.2537(2) 0.0423(2) 0.0503(7) Uani 1 1 d . . .
N4 N -0.6586(4) 0.0878(5) -0.2733(6) 0.128(2) Uani 1 1 d . . .
N5 N 0.5357(2) 0.3738(2) -0.2975(2) 0.0522(7) Uani 1 1 d . . .
C1 C 0.0982(2) 0.7433(2) 0.39966(19) 0.0300(5) Uani 1 1 d . . .
C2 C 0.1055(3) 0.8083(2) 0.3522(2) 0.0436(7) Uani 1 1 d . . .
H2A H 0.1888 0.8449 0.3702 0.052 Uiso 1 1 calc R . .
H2B H 0.0775 0.7624 0.2820 0.052 Uiso 1 1 calc R . .
C3 C 0.0348(3) 0.8860(2) 0.3791(2) 0.0400(6) Uani 1 1 d . . .
H3A H 0.0641 0.9329 0.4491 0.048 Uiso 1 1 calc R . .
H3B H -0.0481 0.8496 0.3625 0.048 Uiso 1 1 calc R . .
C4 C 0.0403(3) 0.9493(2) 0.3296(2) 0.0375(6) Uani 1 1 d . . .
C5 C 0.0623(3) 1.0555(2) 0.3824(2) 0.0443(7) Uani 1 1 d . . .
H5 H 0.0747 1.0864 0.4492 0.053 Uiso 1 1 calc R . .
C6 C 0.0498(4) 1.0714(3) 0.2488(3) 0.0564(9) Uani 1 1 d . . .
H6 H 0.0542 1.1127 0.2208 0.068 Uiso 1 1 calc R . .
C7 C 0.0257(4) 0.9662(3) 0.1899(3) 0.0666(11) Uani 1 1 d . . .
H7 H 0.0139 0.9370 0.1234 0.080 Uiso 1 1 calc R . .
C8 C 0.0194(4) 0.9040(3) 0.2306(2) 0.0541(9) Uani 1 1 d . . .
H8 H 0.0011 0.8323 0.1915 0.065 Uiso 1 1 calc R . .
C9 C 0.2440(2) 0.4925(2) 0.4167(2) 0.0319(5) Uani 1 1 d . . .
C10 C 0.3274(3) 0.4255(3) 0.3881(3) 0.0620(10) Uani 1 1 d . . .
H10A H 0.3934 0.4639 0.3803 0.074 Uiso 1 1 calc R . .
H10B H 0.3603 0.4162 0.4422 0.074 Uiso 1 1 calc R . .
C11 C 0.2815(4) 0.3268(4) 0.3035(4) 0.109(2) Uani 1 1 d . . .
H11A H 0.2598 0.3372 0.2485 0.130 Uiso 1 1 calc R . .
H11B H 0.2078 0.2932 0.3069 0.130 Uiso 1 1 calc R . .
C12 C 0.3555(3) 0.2511(2) 0.2795(2) 0.0488(8) Uani 1 1 d . . .
C13 C 0.4709(3) 0.2720(2) 0.3356(2) 0.0478(8) Uani 1 1 d . . .
H13 H 0.5042 0.3365 0.3925 0.057 Uiso 1 1 calc R . .
C14 C 0.4874(3) 0.1144(3) 0.2337(3) 0.0612(10) Uani 1 1 d . . .
H14 H 0.5316 0.0663 0.2182 0.073 Uiso 1 1 calc R . .
C15 C 0.3749(4) 0.0864(3) 0.1727(3) 0.0689(12) Uani 1 1 d . . .
H15 H 0.3443 0.0216 0.1160 0.083 Uiso 1 1 calc R . .
C16 C 0.3073(3) 0.1559(3) 0.1967(3) 0.0540(9) Uani 1 1 d . . .
H16 H 0.2298 0.1382 0.1569 0.065 Uiso 1 1 calc R . .
C17 C -0.1415(2) 0.46409(19) 0.34372(18) 0.0274(5) Uani 1 1 d . . .
C18 C -0.2578(3) 0.3863(3) 0.2749(2) 0.0456(7) Uani 1 1 d . . .
H18A H -0.3191 0.4013 0.3067 0.055 Uiso 1 1 calc R . .
H18B H -0.2517 0.3181 0.2616 0.055 Uiso 1 1 calc R . .
C19 C -0.2976(3) 0.3831(3) 0.1787(2) 0.0516(8) Uani 1 1 d . . .
H19A H -0.3075 0.4502 0.1912 0.062 Uiso 1 1 calc R . .
H19B H -0.2356 0.3701 0.1474 0.062 Uiso 1 1 calc R . .
C20 C -0.4136(3) 0.3003(2) 0.1104(2) 0.0414(7) Uani 1 1 d . . .
C21 C -0.5217(3) 0.3235(3) 0.1006(2) 0.0474(7) Uani 1 1 d . . .
H21 H -0.5214 0.3924 0.1371 0.057 Uiso 1 1 calc R . .
C22 C -0.6271(3) 0.1556(3) -0.0090(3) 0.0579(9) Uani 1 1 d . . .
H22 H -0.6995 0.1060 -0.0505 0.069 Uiso 1 1 calc R . .
C23 C -0.5252(4) 0.1246(3) -0.0034(3) 0.0678(11) Uani 1 1 d . . .
H23 H -0.5289 0.0547 -0.0397 0.081 Uiso 1 1 calc R . .
C24 C -0.4173(3) 0.1966(3) 0.0559(3) 0.0599(9) Uani 1 1 d . . .
H24 H -0.3473 0.1762 0.0596 0.072 Uiso 1 1 calc R . .
C25 C -0.1497(2) 0.3314(2) -0.0701(2) 0.0350(6) Uani 1 1 d . . .
C26 C -0.2729(3) 0.2798(3) -0.1398(3) 0.0726(12) Uani 1 1 d . . .
H26A H -0.3271 0.3145 -0.1080 0.087 Uiso 1 1 calc R . .
H26B H -0.2753 0.2895 -0.1949 0.087 Uiso 1 1 calc R . .
C27 C -0.3173(5) 0.1690(4) -0.1766(4) 0.0926(16) Uani 1 1 d . . .
H27A H -0.3161 0.1582 -0.1222 0.111 Uiso 1 1 calc R . .
H27B H -0.2645 0.1332 -0.2095 0.111 Uiso 1 1 calc R . .
C28 C -0.4469(5) 0.1218(5) -0.2488(4) 0.105(2) Uani 1 1 d . . .
C29 C -0.5449(5) 0.1371(5) -0.2183(5) 0.0949(16) Uani 1 1 d . . .
H29 H -0.5311 0.1863 -0.1533 0.114 Uiso 1 1 calc R . .
C30 C -0.6758(10) 0.0259(9) -0.3632(8) 0.183(5) Uani 1 1 d . . .
H30 H -0.7535 -0.0146 -0.4019 0.219 Uiso 1 1 calc R . .
C31 C -0.5933(10) 0.0156(12) -0.4044(6) 0.254(9) Uani 1 1 d . . .
H31 H -0.6101 -0.0265 -0.4714 0.305 Uiso 1 1 calc R . .
C32 C -0.4787(9) 0.0705(10) -0.3434(7) 0.248(8) Uani 1 1 d . . .
H32 H -0.4188 0.0710 -0.3723 0.297 Uiso 1 1 calc R . .
C33 C 0.2456(2) 0.4136(2) -0.04019(19) 0.0299(5) Uani 1 1 d . . .
C34 C 0.3299(2) 0.4067(2) -0.1000(2) 0.0387(6) Uani 1 1 d . . .
H34A H 0.3927 0.3795 -0.0808 0.046 Uiso 1 1 calc R . .
H34B H 0.3672 0.4762 -0.0851 0.046 Uiso 1 1 calc R . .
C35 C 0.2697(3) 0.3387(3) -0.2096(2) 0.0443(7) Uani 1 1 d . . .
H35A H 0.2401 0.2679 -0.2246 0.053 Uiso 1 1 calc R . .
H35B H 0.2009 0.3611 -0.2269 0.053 Uiso 1 1 calc R . .
C36 C 0.3453(2) 0.3378(2) -0.2735(2) 0.0373(6) Uani 1 1 d . . .
C37 C 0.4686(3) 0.3767(3) -0.2400(2) 0.0422(7) Uani 1 1 d . . .
H37 H 0.5069 0.4065 -0.1737 0.051 Uiso 1 1 calc R . .
C38 C 0.4809(3) 0.3289(4) -0.3928(3) 0.0686(12) Uani 1 1 d . . .
H38 H 0.5271 0.3235 -0.4338 0.082 Uiso 1 1 calc R . .
C39 C 0.3598(4) 0.2905(4) -0.4323(3) 0.0756(14) Uani 1 1 d . . .
H39 H 0.3241 0.2613 -0.4989 0.091 Uiso 1 1 calc R . .
C40 C 0.2905(3) 0.2954(3) -0.3725(2) 0.0567(9) Uani 1 1 d . . .
H40 H 0.2077 0.2705 -0.3983 0.068 Uiso 1 1 calc R . .
N6 N 0.0834(4) 0.8810(4) -0.0773(4) 0.0596(13) Uani 0.58 1 d PDU A -1
O17 O -0.0220(3) 0.8770(2) -0.0571(2) 0.0329(7) Uani 0.58 1 d PDU A -1
O18 O 0.1582(6) 0.9684(5) -0.0448(6) 0.105(3) Uani 0.58 1 d PDU A -1
O19 O 0.1142(5) 0.8043(4) -0.1388(7) 0.102(2) Uani 0.58 1 d PDU A -1
N6A N 0.1852(4) 0.8716(4) -0.1551(3) 0.0386(12) Uani 0.42 1 d PDU B -2
O17A O 0.2392(4) 0.9118(4) -0.2013(4) 0.072(2) Uani 0.42 1 d PDU B -2
O18A O 0.1962(6) 0.9258(6) -0.0641(4) 0.0615(19) Uani 0.42 1 d PDU B -2
O19A O 0.1153(6) 0.7787(4) -0.2059(4) 0.0531(15) Uani 0.42 1 d PDU B -2
H1O H -0.049(3) 0.744(3) 0.598(3) 0.057(11) Uiso 1 1 d . . .
H2O H -0.050(3) 0.664(3) 0.607(3) 0.050(11) Uiso 1 1 d . . .
H3O H 0.297(4) 0.766(3) 0.623(3) 0.053(11) Uiso 1 1 d . . .
H4O H 0.215(3) 0.797(3) 0.652(3) 0.035(10) Uiso 1 1 d . . .
H5O H -0.008(4) 0.318(3) 0.161(3) 0.054(13) Uiso 1 1 d . . .
H6O H 0.062(4) 0.393(3) 0.235(3) 0.064(12) Uiso 1 1 d . . .
H7O H -0.052(3) 0.524(3) 0.201(3) 0.043(10) Uiso 1 1 d . . .
H8O H -0.063(3) 0.568(3) 0.149(3) 0.045(9) Uiso 1 1 d . . .
H9O H 0.218(4) 0.279(3) 0.041(3) 0.049(11) Uiso 1 1 d . . .
H10O H 0.127(3) 0.246(3) 0.052(3) 0.047(11) Uiso 1 1 d . . .
H11O H 0.199(3) 0.585(3) 0.268(3) 0.042(10) Uiso 1 1 d . . .
H12O H 0.300(4) 0.572(3) 0.253(3) 0.064(12) Uiso 1 1 d . . .

loop_
_atom_site_aniso_label
_atom_site_aniso_U_11
_atom_site_aniso_U_22
_atom_site_aniso_U_33
_atom_site_aniso_U_23
_atom_site_aniso_U_13
_atom_site_aniso_U_12
Tb1 0.02779(6) 0.02169(6) 0.02278(6) 0.01341(5) 0.01012(4) 0.00999(5)
Tb2 0.02705(7) 0.03598(7) 0.02538(6) 0.01745(6) 0.01177(5) 0.01219(5)
O1 0.0460(11) 0.0343(10) 0.0393(10) 0.0245(9) 0.0254(9) 0.0206(9)
O2 0.0469(11) 0.0368(10) 0.0442(11) 0.0288(9) 0.0268(9) 0.0224(9)
O3 0.0312(9) 0.0280(9) 0.0306(9) 0.0138(8) 0.0123(7) 0.0107(7)
O4 0.0344(10) 0.0325(11) 0.0429(11) 0.0091(9) 0.0070(8) 0.0132(8)
O5 0.0367(10) 0.0301(9) 0.0245(8) 0.0180(7) 0.0076(7) 0.0100(8)
O6 0.0340(10) 0.0358(10) 0.0306(9) 0.0228(8) 0.0070(7) 0.0065(8)
O7 0.0610(14) 0.0330(11) 0.0510(13) 0.0293(10) 0.0394(11) 0.0266(10)
O8 0.0331(12) 0.0310(11) 0.0395(12) 0.0078(10) 0.0073(9) 0.0102(9)
O9 0.0405(11) 0.0441(12) 0.0417(11) 0.0251(10) 0.0177(9) 0.0157(9)
O10 0.0448(12) 0.0463(12) 0.0505(13) 0.0300(11) 0.0060(10) 0.0091(10)
O11 0.0290(9) 0.0437(11) 0.0307(9) 0.0205(8) 0.0131(7) 0.0143(8)
O12 0.0337(10) 0.0463(11) 0.0280(9) 0.0163(9) 0.0121(8) 0.0098(9)
O13 0.0491(13) 0.0463(14) 0.0337(12) 0.0248(11) 0.0134(10) 0.0087(11)
O14 0.0497(13) 0.0699(16) 0.0411(12) 0.0406(12) 0.0290(10) 0.0374(12)
O15 0.0464(14) 0.0544(15) 0.0854(19) 0.0498(15) 0.0394(13) 0.0290(12)
O16 0.0268(10) 0.0492(13) 0.0292(10) 0.0116(9) 0.0126(8) 0.0095(9)
N1 0.087(2) 0.0345(14) 0.0521(16) 0.0286(13) 0.0372(15) 0.0266(14)
N2 0.0376(14) 0.0438(15) 0.0534(16) 0.0132(13) 0.0077(12) 0.0210(12)
N3 0.0370(14) 0.0449(16) 0.0618(18) 0.0238(14) 0.0102(12) 0.0106(12)
N4 0.068(3) 0.120(4) 0.161(6) 0.069(4) -0.002(3) -0.006(3)
N5 0.0347(14) 0.0699(19) 0.0411(14) 0.0203(14) 0.0182(11) 0.0042(13)
C1 0.0389(14) 0.0266(13) 0.0315(13) 0.0183(11) 0.0147(11) 0.0108(11)
C2 0.065(2) 0.0406(16) 0.0520(18) 0.0352(15) 0.0336(16) 0.0246(15)
C3 0.0599(19) 0.0343(15) 0.0407(15) 0.0257(13) 0.0235(14) 0.0195(14)
C4 0.0530(17) 0.0338(15) 0.0381(14) 0.0242(13) 0.0188(13) 0.0184(13)
C5 0.073(2) 0.0329(15) 0.0354(15) 0.0193(13) 0.0241(15) 0.0193(15)
C6 0.092(3) 0.053(2) 0.056(2) 0.0438(18) 0.0358(19) 0.0352(19)
C7 0.125(4) 0.055(2) 0.0359(17) 0.0291(17) 0.030(2) 0.039(2)
C8 0.095(3) 0.0325(16) 0.0360(16) 0.0171(14) 0.0194(17) 0.0237(17)
C9 0.0335(14) 0.0313(14) 0.0359(14) 0.0181(12) 0.0142(11) 0.0143(11)
C10 0.0384(17) 0.0395(18) 0.083(3) 0.0111(18) 0.0143(17) 0.0199(15)
C11 0.069(3) 0.078(3) 0.090(3) -0.020(3) -0.013(2) 0.054(3)
C12 0.0392(16) 0.0424(17) 0.0509(18) 0.0104(15) 0.0128(14) 0.0225(14)
C13 0.0387(16) 0.0356(16) 0.0472(17) 0.0050(14) 0.0073(13) 0.0152(13)
C14 0.051(2) 0.0436(19) 0.069(2) 0.0110(17) 0.0116(17) 0.0274(17)
C15 0.053(2) 0.043(2) 0.068(2) 0.0000(18) 0.0056(18) 0.0165(17)
C16 0.0325(16) 0.0471(19) 0.058(2) 0.0112(16) 0.0051(14) 0.0124(14)
C17 0.0317(13) 0.0290(13) 0.0251(11) 0.0149(10) 0.0101(10) 0.0123(10)
C18 0.0465(17) 0.0474(18) 0.0374(15) 0.0272(14) 0.0003(13) -0.0039(14)
C19 0.0390(17) 0.064(2) 0.0449(18) 0.0350(17) -0.0041(13) -0.0052(15)
C20 0.0384(15) 0.0485(18) 0.0333(14) 0.0223(14) 0.0032(12) 0.0071(13)
C21 0.0439(17) 0.0354(16) 0.0511(18) 0.0176(14) 0.0050(14) 0.0080(13)
C22 0.0436(19) 0.049(2) 0.058(2) 0.0177(17) 0.0010(15) 0.0051(15)
C23 0.064(2) 0.045(2) 0.064(2) 0.0088(18) 0.0056(19) 0.0207(18)
C24 0.0470(19) 0.067(2) 0.055(2) 0.0220(19) 0.0104(16) 0.0274(18)
C25 0.0329(14) 0.0383(15) 0.0313(13) 0.0163(12) 0.0101(11) 0.0081(12)
C26 0.046(2) 0.067(3) 0.081(3) 0.038(2) -0.0127(19) -0.0064(18)
C27 0.076(3) 0.075(3) 0.102(4) 0.037(3) 0.011(3) 0.004(3)
C28 0.091(4) 0.096(4) 0.068(3) 0.025(3) -0.002(3) -0.040(3)
C29 0.063(3) 0.099(4) 0.105(4) 0.054(3) 0.004(3) -0.003(3)
C30 0.144(8) 0.180(9) 0.127(8) 0.078(7) -0.057(6) -0.080(7)
C31 0.146(9) 0.363(19) 0.069(5) 0.032(7) -0.014(5) -0.089(10)
C32 0.144(8) 0.286(14) 0.118(7) -0.015(8) 0.052(6) -0.074(9)
C33 0.0311(13) 0.0334(14) 0.0331(13) 0.0200(11) 0.0145(10) 0.0140(11)
C34 0.0307(14) 0.0517(18) 0.0341(14) 0.0211(13) 0.0142(11) 0.0099(12)
C35 0.0336(15) 0.0536(19) 0.0353(15) 0.0140(14) 0.0177(12) 0.0049(13)
C36 0.0300(14) 0.0425(16) 0.0315(13) 0.0128(12) 0.0135(11) 0.0044(12)
C37 0.0323(14) 0.0542(18) 0.0320(14) 0.0153(13) 0.0139(11) 0.0077(13)
C38 0.050(2) 0.096(3) 0.0404(18) 0.023(2) 0.0226(16) -0.004(2)
C39 0.059(2) 0.109(4) 0.0340(18) 0.026(2) 0.0143(16) -0.006(2)
C40 0.0378(17) 0.076(3) 0.0401(17) 0.0232(17) 0.0096(13) -0.0017(16)
N6 0.066(3) 0.045(3) 0.059(3) 0.028(3) 0.005(3) 0.009(2)
O17 0.0496(19) 0.0201(15) 0.0289(15) 0.0168(13) 0.0064(14) 0.0020(13)
O18 0.077(4) 0.050(3) 0.148(7) 0.028(4) 0.032(4) -0.006(3)
O19 0.076(4) 0.046(3) 0.181(8) 0.044(4) 0.065(5) 0.022(3)
N6A 0.030(3) 0.038(3) 0.035(3) 0.008(2) 0.010(2) 0.012(2)
O17A 0.027(2) 0.032(3) 0.066(3) -0.044(2) 0.032(2) -0.021(2)
O18A 0.053(4) 0.076(5) 0.033(3) 0.012(3) 0.015(3) 0.012(3)
O19A 0.066(4) 0.042(3) 0.051(3) 0.019(3) 0.029(3) 0.013(3)

loop_
_atom_type_symbol
_atom_type_description
_atom_type_scat_dispersion_real
_atom_type_scat_dispersion_imag
_atom_type_scat_source
C C 0.0033 0.0016 'International Tables Vol C Tables 4.2.6.8 and 6.1.1.4'
H H 0.0000 0.0000 'International Tables Vol C Tables 4.2.6.8 and 6.1.1.4'
N N 0.0061 0.0033 'International Tables Vol C Tables 4.2.6.8 and 6.1.1.4'
O O 0.0106 0.0060 'International Tables Vol C Tables 4.2.6.8 and 6.1.1.4'
Tb Tb -0.1723 4.1537 'International Tables Vol C Tables 4.2.6.8 and 6.1.1.4'

loop_
_geom_angle_atom_site_label_1
_geom_angle_atom_site_label_2
_geom_angle_atom_site_label_3
_geom_angle
_geom_angle_site_symmetry_1
_geom_angle_site_symmetry_3
O8 Tb1 O7 80.34(9) . .
O8 Tb1 O1 85.98(8) . .
O7 Tb1 O1 124.85(7) . .
O8 Tb1 O5 87.43(7) . 2_566
O7 Tb1 O5 77.62(7) . 2_566
O1 Tb1 O5 154.89(6) . 2_566
O8 Tb1 O3 124.43(8) . .
O7 Tb1 O3 146.23(7) . .
O1 Tb1 O3 83.03(6) . .
O5 Tb1 O3 80.83(6) 2_566 .
O8 Tb1 O2 78.43(7) . .
O7 Tb1 O2 71.51(7) . .
O1 Tb1 O2 53.41(6) . .
O5 Tb1 O2 147.71(6) 2_566 .
O3 Tb1 O2 130.97(6) . .
O8 Tb1 O4 72.02(8) . .
O7 Tb1 O4 144.22(8) . .
O1 Tb1 O4 76.06(7) . .
O5 Tb1 O4 78.86(7) 2_566 .
O3 Tb1 O4 52.45(6) . .
O2 Tb1 O4 122.56(7) . .
O8 Tb1 O6 151.97(7) . .
O7 Tb1 O6 90.47(7) . .
O1 Tb1 O6 77.64(6) . .
O5 Tb1 O6 116.58(6) 2_566 .
O3 Tb1 O6 76.32(6) . .
O2 Tb1 O6 73.54(6) . .
O4 Tb1 O6 124.28(6) . .
O8 Tb1 O5 146.06(8) . .
O7 Tb1 O5 74.23(7) . .
O1 Tb1 O5 127.10(6) . .
O5 Tb1 O5 65.60(7) 2_566 .
O3 Tb1 O5 73.29(6) . .
O2 Tb1 O5 113.23(6) . .
O4 Tb1 O5 118.88(6) . .
O6 Tb1 O5 51.32(5) . .
O8 Tb1 C1 81.55(8) . .
O7 Tb1 C1 97.90(8) . .
O1 Tb1 C1 27.00(7) . .
O5 Tb1 C1 168.69(7) 2_566 .
O3 Tb1 C1 107.54(7) . .
O2 Tb1 C1 26.41(7) . .
O4 Tb1 C1 99.98(8) . .
O6 Tb1 C1 73.51(7) . .
O5 Tb1 C1 123.56(7) . .
O8 Tb1 C9 97.87(9) . .
O7 Tb1 C9 155.82(8) . .
O1 Tb1 C9 78.74(7) . .
O5 Tb1 C9 78.21(7) 2_566 .
O3 Tb1 C9 26.57(7) . .
O2 Tb1 C9 132.08(7) . .
O4 Tb1 C9 25.88(7) . .
O6 Tb1 C9 100.98(7) . .
O5 Tb1 C9 96.34(7) . .
C1 Tb1 C9 105.72(8) . .
O8 Tb1 C17 161.77(8) . .
O7 Tb1 C17 81.64(8) . .
O1 Tb1 C17 102.14(7) . .
O5 Tb1 C17 91.44(6) 2_566 .
O3 Tb1 C17 73.19(6) . .
O2 Tb1 C17 93.21(7) . .
O4 Tb1 C17 125.58(7) . .
O6 Tb1 C17 25.31(6) . .
O5 Tb1 C17 26.01(6) . .
C1 Tb1 C17 98.23(7) . .
C9 Tb1 C17 99.71(7) . .
O16 Tb2 O15 95.69(9) . .
O16 Tb2 O9 87.26(7) . 2_565
O15 Tb2 O9 147.42(8) . 2_565
O16 Tb2 O14 75.28(8) . .
O15 Tb2 O14 138.98(9) . .
O9 Tb2 O14 73.13(8) 2_565 .
O16 Tb2 O13 74.64(8) . .
O15 Tb2 O13 71.13(9) . .
O9 Tb2 O13 139.97(8) 2_565 .
O14 Tb2 O13 67.88(8) . .
O16 Tb2 O10 147.17(8) . .
O15 Tb2 O10 78.49(9) . .
O9 Tb2 O10 115.03(7) 2_565 .
O14 Tb2 O10 87.99(8) . .
O13 Tb2 O10 72.91(8) . .
O16 Tb2 O11 126.22(7) . .
O15 Tb2 O11 74.86(8) . .
O9 Tb2 O11 77.31(6) 2_565 .
O14 Tb2 O11 142.38(7) . .
O13 Tb2 O11 141.81(8) . .
O10 Tb2 O11 83.86(7) . .
O16 Tb2 O12 73.96(7) . .
O15 Tb2 O12 71.74(9) . .
O9 Tb2 O12 78.03(7) 2_565 .
O14 Tb2 O12 138.38(8) . .
O13 Tb2 O12 127.80(7) . .
O10 Tb2 O12 131.88(7) . .
O11 Tb2 O12 52.59(6) . .
O16 Tb2 O9 142.08(7) . .
O15 Tb2 O9 121.93(9) . .
O9 Tb2 O9 64.12(8) 2_565 .
O14 Tb2 O9 72.95(7) . .
O13 Tb2 O9 110.94(7) . .
O10 Tb2 O9 50.91(7) . .
O11 Tb2 O9 73.47(6) . .
O12 Tb2 O9 119.53(6) . .
O16 Tb2 C33 99.92(8) . .
O15 Tb2 C33 71.40(8) . .
O9 Tb2 C33 76.12(7) 2_565 .
O14 Tb2 C33 149.04(8) . .
O13 Tb2 C33 141.32(8) . .
O10 Tb2 C33 108.43(8) . .
O11 Tb2 C33 26.47(7) . .
O12 Tb2 C33 26.12(7) . .
O9 Tb2 C33 96.78(7) . .
O16 Tb2 C25 154.03(8) . .
O15 Tb2 C25 100.39(9) . .
O9 Tb2 C25 89.99(8) 2_565 .
O14 Tb2 C25 79.21(8) . .
O13 Tb2 C25 91.40(8) . .
O10 Tb2 C25 25.05(7) . .
O11 Tb2 C25 78.02(7) . .
O12 Tb2 C25 130.55(7) . .
O9 Tb2 C25 25.87(7) . .
C33 Tb2 C25 104.46(8) . .
C1 O1 Tb1 94.18(15) . .
C1 O2 Tb1 91.82(15) . .
C9 O3 Tb1 93.56(15) . .
C9 O4 Tb1 93.38(16) . .
C17 O5 Tb1 151.28(16) . 2_566
C17 O5 Tb1 93.53(15) . .
Tb1 O5 Tb1 114.40(6) 2_566 .
C17 O6 Tb1 96.16(14) . .
Tb1 O7 H1O 130(3) . .
Tb1 O7 H2O 115(3) . .
H1O O7 H2O 108(4) . .
Tb1 O8 H3O 121(3) . .
Tb1 O8 H4O 127(3) . .
H3O O8 H4O 111(4) . .
C25 O9 Tb2 153.51(18) . 2_565
C25 O9 Tb2 90.60(16) . .
Tb2 O9 Tb2 115.88(8) 2_565 .
C25 O10 Tb2 98.91(18) . .
C33 O11 Tb2 93.30(15) . .
C33 O12 Tb2 93.15(15) . .
Tb2 O13 H5O 130(3) . .
Tb2 O13 H6O 127(3) . .
H5O O13 H6O 99(4) . .
Tb2 O14 H7O 126(3) . .
Tb2 O14 H8O 122(2) . .
H7O O14 H8O 110(4) . .
Tb2 O15 H9O 127(3) . .
Tb2 O15 H10O 123(3) . .
H9O O15 H10O 109(4) . .
Tb2 O16 H11O 117(3) . .
Tb2 O16 H12O 135(3) . .
H11O O16 H12O 103(4) . .
C5 N1 C6 116.9(3) . .
C14 N2 C13 117.3(3) . .
C22 N3 C21 117.8(3) . .
C30 N4 C29 116.1(8) . .
C38 N5 C37 118.0(3) . .
O2 C1 O1 120.6(2) . .
O2 C1 C2 120.5(2) . .
O1 C1 C2 118.9(2) . .
O2 C1 Tb1 61.77(13) . .
O1 C1 Tb1 58.82(12) . .
C2 C1 Tb1 177.27(19) . .
C3 C2 C1 114.5(2) . .
C3 C2 H2A 108.6 . .
C1 C2 H2A 108.6 . .
C3 C2 H2B 108.6 . .
C1 C2 H2B 108.6 . .
H2A C2 H2B 107.6 . .
C2 C3 C4 114.3(2) . .
C2 C3 H3A 108.7 . .
C4 C3 H3A 108.7 . .
C2 C3 H3B 108.7 . .
C4 C3 H3B 108.7 . .
H3A C3 H3B 107.6 . .
C8 C4 C5 117.2(3) . .
C8 C4 C3 122.2(3) . .
C5 C4 C3 120.6(3) . .
N1 C5 C4 124.7(3) . .
N1 C5 H5 117.7 . .
C4 C5 H5 117.7 . .
N1 C6 C7 122.7(3) . .
N1 C6 H6 118.6 . .
C7 C6 H6 118.6 . .
C6 C7 C8 119.2(3) . .
C6 C7 H7 120.4 . .
C8 C7 H7 120.4 . .
C4 C8 C7 119.3(3) . .
C4 C8 H8 120.3 . .
C7 C8 H8 120.3 . .
O4 C9 O3 120.6(2) . .
O4 C9 C10 119.0(3) . .
O3 C9 C10 120.3(2) . .
O4 C9 Tb1 60.73(14) . .
O3 C9 Tb1 59.87(13) . .
C10 C9 Tb1 176.3(2) . .
C11 C10 C9 118.4(3) . .
C11 C10 H10A 107.7 . .
C9 C10 H10A 107.7 . .
C11 C10 H10B 107.7 . .
C9 C10 H10B 107.7 . .
H10A C10 H10B 107.1 . .
C10 C11 C12 120.5(3) . .
C10 C11 H11A 107.2 . .
C12 C11 H11A 107.2 . .
C10 C11 H11B 107.2 . .
C12 C11 H11B 107.2 . .
H11A C11 H11B 106.8 . .
C16 C12 C13 117.3(3) . .
C16 C12 C11 118.5(3) . .
C13 C12 C11 124.1(3) . .
N2 C13 C12 124.1(3) . .
N2 C13 H13 117.9 . .
C12 C13 H13 117.9 . .
N2 C14 C15 123.3(3) . .
N2 C14 H14 118.4 . .
C15 C14 H14 118.4 . .
C14 C15 C16 118.7(3) . .
C14 C15 H15 120.6 . .
C16 C15 H15 120.6 . .
C12 C16 C15 119.2(3) . .
C12 C16 H16 120.4 . .
C15 C16 H16 120.4 . .
O6 C17 O5 119.0(2) . .
O6 C17 C18 122.2(2) . .
O5 C17 C18 118.8(2) . .
O6 C17 Tb1 58.53(13) . .
O5 C17 Tb1 60.46(13) . .
C18 C17 Tb1 179.30(18) . .
C17 C18 C19 114.8(2) . .
C17 C18 H18A 108.6 . .
C19 C18 H18A 108.6 . .
C17 C18 H18B 108.6 . .
C19 C18 H18B 108.6 . .
H18A C18 H18B 107.5 . .
C20 C19 C18 112.6(3) . .
C20 C19 H19A 109.1 . .
C18 C19 H19A 109.1 . .
C20 C19 H19B 109.1 . .
C18 C19 H19B 109.1 . .
H19A C19 H19B 107.8 . .
C21 C20 C24 116.4(3) . .
C21 C20 C19 121.8(3) . .
C24 C20 C19 121.8(3) . .
N3 C21 C20 124.3(3) . .
N3 C21 H21 117.8 . .
C20 C21 H21 117.8 . .
N3 C22 C23 122.4(3) . .
N3 C22 H22 118.8 . .
C23 C22 H22 118.8 . .
C22 C23 C24 119.8(4) . .
C22 C23 H23 120.1 . .
C24 C23 H23 120.1 . .
C23 C24 C20 119.3(3) . .
C23 C24 H24 120.3 . .
C20 C24 H24 120.3 . .
O10 C25 O9 119.5(3) . .
O10 C25 C26 122.8(3) . .
O9 C25 C26 117.7(3) . .
O10 C25 Tb2 56.05(14) . .
O9 C25 Tb2 63.52(14) . .
C26 C25 Tb2 177.5(3) . .
C27 C26 C25 115.7(4) . .
C27 C26 H26A 108.4 . .
C25 C26 H26A 108.4 . .
C27 C26 H26B 108.4 . .
C25 C26 H26B 108.4 . .
H26A C26 H26B 107.4 . .
C26 C27 C28 112.1(5) . .
C26 C27 H27A 109.2 . .
C28 C27 H27A 109.2 . .
C26 C27 H27B 109.2 . .
C28 C27 H27B 109.2 . .
H27A C27 H27B 107.9 . .
C32 C28 C29 109.9(7) . .
C32 C28 C27 127.3(7) . .
C29 C28 C27 122.6(5) . .
N4 C29 C28 125.9(6) . .
N4 C29 H29 117.0 . .
C28 C29 H29 117.0 . .
N4 C30 C31 124.5(8) . .
N4 C30 H30 117.8 . .
C31 C30 H30 117.8 . .
C30 C31 C32 115.9(9) . .
C30 C31 H31 122.1 . .
C32 C31 H31 122.1 . .
C28 C32 C31 125.5(9) . .
C28 C32 H32 117.2 . .
C31 C32 H32 117.2 . .
O12 C33 O11 121.0(2) . .
O12 C33 C34 119.1(2) . .
O11 C33 C34 119.9(2) . .
O12 C33 Tb2 60.74(13) . .
O11 C33 Tb2 60.23(13) . .
C34 C33 Tb2 178.30(19) . .
C33 C34 C35 114.0(2) . .
C33 C34 H34A 108.8 . .
C35 C34 H34A 108.8 . .
C33 C34 H34B 108.8 . .
C35 C34 H34B 108.8 . .
H34A C34 H34B 107.6 . .
C36 C35 C34 116.7(2) . .
C36 C35 H35A 108.1 . .
C34 C35 H35A 108.1 . .
C36 C35 H35B 108.1 . .
C34 C35 H35B 108.1 . .
H35A C35 H35B 107.3 . .
C37 C36 C40 116.8(3) . .
C37 C36 C35 123.9(3) . .
C40 C36 C35 119.2(3) . .
N5 C37 C36 123.8(3) . .
N5 C37 H37 118.1 . .
C36 C37 H37 118.1 . .
N5 C38 C39 122.5(3) . .
N5 C38 H38 118.8 . .
C39 C38 H38 118.8 . .
C38 C39 C40 119.3(3) . .
C38 C39 H39 120.4 . .
C40 C39 H39 120.4 . .
C39 C40 C36 119.6(3) . .
C39 C40 H40 120.2 . .
C36 C40 H40 120.2 . .
O18 N6 O19 112.0(6) . .
O18 N6 O17 120.4(5) . .
O19 N6 O17 126.9(4) . .
O18A N6A O19A 119.5(6) . .
O18A N6A O17A 121.9(5) . .
O19A N6A O17A 118.5(5) . .

loop_
_geom_bond_atom_site_label_1
_geom_bond_atom_site_label_2
_geom_bond_distance
_geom_bond_site_symmetry_2
Tb1 O8 2.318(2) .
Tb1 O7 2.356(2) .
Tb1 O1 2.3987(18) .
Tb1 O5 2.4013(16) 2_566
Tb1 O3 2.4633(17) .
Tb1 O2 2.4649(17) .
Tb1 O4 2.4842(19) .
Tb1 O6 2.4945(17) .
Tb1 O5 2.5348(18) .
Tb1 C1 2.796(2) .
Tb1 C9 2.843(3) .
Tb1 C17 2.908(3) .
Tb2 O16 2.349(2) .
Tb2 O15 2.352(2) .
Tb2 O9 2.383(2) 2_565
Tb2 O14 2.395(2) .
Tb2 O13 2.427(2) .
Tb2 O10 2.441(2) .
Tb2 O11 2.4665(17) .
Tb2 O12 2.4786(19) .
Tb2 O9 2.603(2) .
Tb2 C33 2.837(3) .
Tb2 C25 2.908(3) .
O1 C1 1.273(3) .
O2 C1 1.245(3) .
O3 C9 1.274(3) .
O4 C9 1.243(3) .
O5 C17 1.278(3) .
O5 Tb1 2.4013(16) 2_566
O6 C17 1.251(3) .
O7 H1O 0.83(4) .
O7 H2O 0.77(4) .
O8 H3O 0.82(4) .
O8 H4O 0.67(4) .
O9 C25 1.269(3) .
O9 Tb2 2.383(2) 2_565
O10 C25 1.246(3) .
O11 C33 1.267(3) .
O12 C33 1.251(3) .
O13 H5O 0.74(4) .
O13 H6O 0.86(4) .
O14 H7O 0.76(4) .
O14 H8O 0.83(4) .
O15 H9O 0.78(4) .
O15 H10O 0.71(4) .
O16 H11O 0.78(4) .
O16 H12O 0.87(4) .
N1 C5 1.334(4) .
N1 C6 1.336(4) .
N2 C14 1.321(5) .
N2 C13 1.321(4) .
N3 C22 1.322(5) .
N3 C21 1.330(4) .
N4 C30 1.270(12) .
N4 C29 1.333(7) .
N5 C38 1.332(5) .
N5 C37 1.336(4) .
C1 C2 1.508(3) .
C2 C3 1.498(4) .
C2 H2A 0.9700 .
C2 H2B 0.9700 .
C3 C4 1.512(4) .
C3 H3A 0.9700 .
C3 H3B 0.9700 .
C4 C8 1.375(4) .
C4 C5 1.376(4) .
C5 H5 0.9300 .
C6 C7 1.369(5) .
C6 H6 0.9300 .
C7 C8 1.379(5) .
C7 H7 0.9300 .
C8 H8 0.9300 .
C9 C10 1.509(4) .
C10 C11 1.405(5) .
C10 H10A 0.9700 .
C10 H10B 0.9700 .
C11 C12 1.504(5) .
C11 H11A 0.9700 .
C11 H11B 0.9700 .
C12 C16 1.365(5) .
C12 C13 1.383(4) .
C13 H13 0.9300 .
C14 C15 1.363(5) .
C14 H14 0.9300 .
C15 C16 1.379(5) .
C15 H15 0.9300 .
C16 H16 0.9300 .
C17 C18 1.490(4) .
C18 C19 1.516(4) .
C18 H18A 0.9700 .
C18 H18B 0.9700 .
C19 C20 1.511(4) .
C19 H19A 0.9700 .
C19 H19B 0.9700 .
C20 C21 1.380(5) .
C20 C24 1.388(5) .
C21 H21 0.9300 .
C22 C23 1.364(5) .
C22 H22 0.9300 .
C23 C24 1.369(5) .
C23 H23 0.9300 .
C24 H24 0.9300 .
C25 C26 1.487(4) .
C26 C27 1.457(6) .
C26 H26A 0.9700 .
C26 H26B 0.9700 .
C27 C28 1.559(7) .
C27 H27A 0.9700 .
C27 H27B 0.9700 .
C28 C32 1.298(10) .
C28 C29 1.364(9) .
C29 H29 0.9300 .
C30 C31 1.283(15) .
C30 H30 0.9300 .
C31 C32 1.373(12) .
C31 H31 0.9300 .
C32 H32 0.9300 .
C33 C34 1.514(4) .
C34 C35 1.522(4) .
C34 H34A 0.9700 .
C34 H34B 0.9700 .
C35 C36 1.502(4) .
C35 H35A 0.9700 .
C35 H35B 0.9700 .
C36 C37 1.383(4) .
C36 C40 1.387(4) .
C37 H37 0.9300 .
C38 C39 1.362(6) .
C38 H38 0.9300 .
C39 C40 1.379(5) .
C39 H39 0.9300 .
C40 H40 0.9300 .
N6 O18 1.278(6) .
N6 O19 1.295(6) .
N6 O17 1.357(5) .
N6A O18A 1.283(6) .
N6A O19A 1.284(6) .
N6A O17A 1.359(6) .
